data_7053444
loop_
_publ_author_name
'Yu, Dingyi'
'Peng, Tai'
'Zhang, Hongyu'
'Bi, Hai'
'Zhang, Jingying'
'Wang, Yue'

_publ_section_title
;
 Basket-shaped quinacridone cyclophanes: synthesis, solid-state
 structures, and properties
;
_journal_issue 10
_journal_name_full 'New Journal of Chemistry'
_journal_page_first 2213
_journal_paper_doi 10.1039/c0nj00028k
_journal_volume 34
_journal_year 2010
_chemical_formula_sum 'C36 H42 N2 O2'
_chemical_formula_weight 534.72
_chemical_name_systematic
;
?
;
_space_group_IT_number 2
_symmetry_cell_setting triclinic
_symmetry_space_group_name_Hall '-P 1'
_symmetry_space_group_name_H-M 'P -1'
_atom_sites_solution_hydrogens geom
_atom_sites_solution_primary direct
_atom_sites_solution_secondary difmap
_audit_creation_method SHELXL-97
_cell_angle_alpha 87.60(3)
_cell_angle_beta 83.31(3)
_cell_angle_gamma 85.67(3)
_cell_formula_units_Z 2
_cell_length_a 8.3832(17)
_cell_length_b 12.547(3)
_cell_length_c 13.805(3)
_cell_measurement_reflns_used 7106
_cell_measurement_temperature 293(2)
_cell_measurement_theta_max 27.69
_cell_measurement_theta_min 3.04
_cell_volume 1437.3(6)
_computing_cell_refinement PROCESS-AUTO
_computing_data_collection PROCESS-AUTO
_computing_data_reduction PROCESS-AUTO
_computing_molecular_graphics 'SHELXL-97 (Sheldrick, 1997)'
_computing_publication_material 'SHELXL-97 (Sheldrick, 1997)'
_computing_structure_refinement 'SHELXL-97 (Sheldrick, 1997)'
_computing_structure_solution 'SHELXS-97 (Sheldrick, 1990)'
_diffrn_ambient_temperature 293(2)
_diffrn_detector_area_resol_mean 10.0
_diffrn_measured_fraction_theta_full 0.977
_diffrn_measured_fraction_theta_max 0.977
_diffrn_measurement_method 'Omega scan'
_diffrn_radiation_monochromator graphite
_diffrn_radiation_source 'fine-focus sealed tube'
_diffrn_radiation_type MoK\a
_diffrn_radiation_wavelength 0.71073
_diffrn_reflns_av_R_equivalents 0.0675
_diffrn_reflns_av_sigmaI/netI 0.1030
_diffrn_reflns_limit_h_max 10
_diffrn_reflns_limit_h_min -10
_diffrn_reflns_limit_k_max 16
_diffrn_reflns_limit_k_min -16
_diffrn_reflns_limit_l_max 17
_diffrn_reflns_limit_l_min -17
_diffrn_reflns_number 14093
_diffrn_reflns_theta_full 27.48
_diffrn_reflns_theta_max 27.48
_diffrn_reflns_theta_min 3.04
_diffrn_standards_decay_% none
_diffrn_standards_interval_count none
_diffrn_standards_interval_time none
_diffrn_standards_number none
_exptl_absorpt_coefficient_mu 0.076
_exptl_absorpt_correction_T_max 0.9910
_exptl_absorpt_correction_T_min 0.9709
_exptl_absorpt_correction_type empirical
_exptl_absorpt_process_details
;
Higashi, T. (1995) Progrom for Absorption Correcttion.
Rigaku Corporation, Tokyo, Japan.
;
_exptl_crystal_colour red
_exptl_crystal_density_diffrn 1.236
_exptl_crystal_density_meas ?
_exptl_crystal_density_method 'not measured'
_exptl_crystal_description block
_exptl_crystal_F_000 576
_exptl_crystal_size_max 0.39
_exptl_crystal_size_mid 0.18
_exptl_crystal_size_min 0.12
_refine_diff_density_max 0.256
_refine_diff_density_min -0.210
_refine_diff_density_rms 0.045
_refine_ls_extinction_coef 0
_refine_ls_extinction_method none
_refine_ls_goodness_of_fit_ref 0.927
_refine_ls_hydrogen_treatment constr
_refine_ls_matrix_type full
_refine_ls_number_parameters 365
_refine_ls_number_reflns 6423
_refine_ls_number_restraints 0
_refine_ls_restrained_S_all 0.927
_refine_ls_R_factor_all 0.2037
_refine_ls_R_factor_gt 0.0726
_refine_ls_shift/su_max 0.002
_refine_ls_shift/su_mean 0.000
_refine_ls_structure_factor_coef Fsqd
_refine_ls_weighting_details 'calc w=1/[\s^2^(Fo^2^)+(0.0958P)^2^+0.0000P] where P=(Fo^2^+2Fc^2^)/3'
_refine_ls_weighting_scheme calc
_refine_ls_wR_factor_gt 0.1643
_refine_ls_wR_factor_ref 0.2195
_reflns_number_gt 2276
_reflns_number_total 6423
_reflns_threshold_expression >2sigma(I)
_cod_data_source_file c0nj00028k.txt
_cod_data_source_block q1
_cod_depositor_comments
;
The following automatic conversions were performed:

'_symmetry_cell_setting' value 'Triclinic' changed to 'triclinic'
according to /home/saulius/struct/CIF-dictionaries/cif_core.dic
dictionary named 'cif_core.dic' version 2.4.2 from 2011-04-26.

Automatic conversion script
Id: cif_fix_values 1891 2012-01-12 08:04:46Z andrius 

The following automatic conversions were performed:

'_exptl_crystal_density_meas' value 'not measured' was changed to '?'
- the value is perceived as not measured.

Automatic conversion script
Id: cif_fix_values 3008 2015-01-20 13:52:24Z robertas 
;
_cod_original_cell_volume 1437.3(5)
_cod_original_sg_symbol_H-M 'P-1 '
_cod_database_code 7053444

loop_
_symmetry_equiv_pos_as_xyz
'x, y, z'
'-x, -y, -z'

loop_
_atom_site_label
_atom_site_type_symbol
_atom_site_fract_x
_atom_site_fract_y
_atom_site_fract_z
_atom_site_U_iso_or_equiv
_atom_site_adp_type
_atom_site_occupancy
_atom_site_symmetry_multiplicity
_atom_site_calc_flag
_atom_site_refinement_flags
C1 C 0.6730(3) -0.2115(3) 0.7856(2) 0.0420(8) Uani 1 1 d .
C2 C 0.7722(3) -0.2929(3) 0.8269(2) 0.0523(9) Uani 1 1 d .
H2A H 0.8830 -0.2874 0.8208 0.063 Uiso 1 1 calc R
C3 C 0.7086(4) -0.3792(3) 0.8753(3) 0.0555(9) Uani 1 1 d .
C4 C 0.5440(4) -0.3887(3) 0.8833(3) 0.0558(9) Uani 1 1 d .
H4A H 0.5023 -0.4487 0.9158 0.067 Uiso 1 1 calc R
C5 C 0.4402(3) -0.3127(3) 0.8452(2) 0.0472(8) Uani 1 1 d .
C6 C 0.5043(3) -0.2210(3) 0.7955(2) 0.0426(8) Uani 1 1 d .
C7 C 0.4008(3) -0.1364(3) 0.7546(2) 0.0450(8) Uani 1 1 d .
C8 C 0.4822(3) -0.0548(2) 0.6910(2) 0.0408(8) Uani 1 1 d .
C9 C 0.3890(3) 0.0203(3) 0.6417(2) 0.0432(8) Uani 1 1 d .
H9A H 0.2779 0.0166 0.6482 0.052 Uiso 1 1 calc R
C10 C 0.4581(3) 0.1010(3) 0.5828(2) 0.0400(7) Uani 1 1 d .
C11 C 0.4367(3) 0.2640(3) 0.4823(2) 0.0439(8) Uani 1 1 d .
C12 C 0.3412(4) 0.3480(3) 0.4429(2) 0.0493(9) Uani 1 1 d .
H12A H 0.2297 0.3465 0.4525 0.059 Uiso 1 1 calc R
C13 C 0.4080(4) 0.4318(3) 0.3907(2) 0.0513(9) Uani 1 1 d .
C14 C 0.5749(4) 0.4344(3) 0.3769(2) 0.0549(9) Uani 1 1 d .
H14A H 0.6198 0.4923 0.3426 0.066 Uiso 1 1 calc R
C15 C 0.6756(4) 0.3540(3) 0.4125(2) 0.0494(9) Uani 1 1 d .
C16 C 0.6074(3) 0.2665(3) 0.4657(2) 0.0449(8) Uani 1 1 d .
C17 C 0.7089(3) 0.1787(3) 0.5035(2) 0.0497(9) Uani 1 1 d .
C18 C 0.6263(3) 0.1006(3) 0.5710(2) 0.0409(8) Uani 1 1 d .
C19 C 0.7195(3) 0.0256(3) 0.6199(2) 0.0429(8) Uani 1 1 d .
H19A H 0.8310 0.0269 0.6106 0.051 Uiso 1 1 calc R
C20 C 0.6502(3) -0.0515(2) 0.6825(2) 0.0400(8) Uani 1 1 d .
C21 C 0.8176(4) -0.4654(3) 0.9189(3) 0.0845(14) Uani 1 1 d .
H21A H 0.9264 -0.4599 0.8895 0.127 Uiso 1 1 calc R
H21B H 0.7832 -0.5345 0.9068 0.127 Uiso 1 1 calc R
H21C H 0.8125 -0.4567 0.9879 0.127 Uiso 1 1 calc R
C22 C 0.2630(4) -0.3304(3) 0.8568(3) 0.0606(10) Uani 1 1 d .
H22A H 0.2469 -0.4011 0.8836 0.091 Uiso 1 1 calc R
H22B H 0.2231 -0.3225 0.7943 0.091 Uiso 1 1 calc R
H22C H 0.2062 -0.2788 0.9000 0.091 Uiso 1 1 calc R
C23 C 0.3026(4) 0.5225(3) 0.3507(3) 0.0669(11) Uani 1 1 d .
H23A H 0.1916 0.5071 0.3643 0.100 Uiso 1 1 calc R
H23B H 0.3302 0.5302 0.2814 0.100 Uiso 1 1 calc R
H23C H 0.3191 0.5877 0.3809 0.100 Uiso 1 1 calc R
C24 C 0.8547(4) 0.3655(3) 0.3955(3) 0.0656(11) Uani 1 1 d .
H24A H 0.8750 0.4307 0.3588 0.098 Uiso 1 1 calc R
H24B H 0.9062 0.3059 0.3597 0.098 Uiso 1 1 calc R
H24C H 0.8968 0.3671 0.4571 0.098 Uiso 1 1 calc R
C25 C 0.9046(3) -0.0959(3) 0.7523(3) 0.0481(9) Uani 1 1 d .
H25A H 0.9682 -0.0845 0.6898 0.058 Uiso 1 1 calc R
H25B H 0.9577 -0.1548 0.7867 0.058 Uiso 1 1 calc R
C26 C 0.8986(4) 0.0025(3) 0.8099(3) 0.0628(10) Uani 1 1 d .
H26A H 0.8622 0.0631 0.7701 0.075 Uiso 1 1 calc R
H26B H 1.0070 0.0138 0.8232 0.075 Uiso 1 1 calc R
C27 C 0.7916(5) 0.0007(3) 0.9048(3) 0.0750(12) Uani 1 1 d .
H27A H 0.8363 -0.0530 0.9486 0.090 Uiso 1 1 calc R
H27B H 0.6864 -0.0198 0.8932 0.090 Uiso 1 1 calc R
C28 C 0.7720(6) 0.1076(4) 0.9538(3) 0.0945(15) Uani 1 1 d .
H28A H 0.8781 0.1324 0.9570 0.113 Uiso 1 1 calc R
H28B H 0.7225 0.0970 1.0203 0.113 Uiso 1 1 calc R
C29 C 0.6709(5) 0.1955(4) 0.9032(3) 0.0889(14) Uani 1 1 d .
H29A H 0.6821 0.2628 0.9329 0.107 Uiso 1 1 calc R
H29B H 0.7158 0.2018 0.8354 0.107 Uiso 1 1 calc R
C30 C 0.4948(5) 0.1800(4) 0.9062(3) 0.0851(14) Uani 1 1 d .
H30A H 0.4479 0.1782 0.9738 0.102 Uiso 1 1 calc R
H30B H 0.4829 0.1109 0.8799 0.102 Uiso 1 1 calc R
C31 C 0.3996(5) 0.2653(4) 0.8502(4) 0.0959(15) Uani 1 1 d .
H31A H 0.4161 0.3349 0.8740 0.115 Uiso 1 1 calc R
H31B H 0.4424 0.2643 0.7819 0.115 Uiso 1 1 calc R
C32 C 0.2213(5) 0.2524(4) 0.8583(3) 0.0948(15) Uani 1 1 d .
H32A H 0.1766 0.2630 0.9255 0.114 Uiso 1 1 calc R
H32B H 0.2057 0.1793 0.8433 0.114 Uiso 1 1 calc R
C33 C 0.1261(5) 0.3270(4) 0.7931(3) 0.0887(13) Uani 1 1 d .
H33A H 0.1429 0.4000 0.8075 0.106 Uiso 1 1 calc R
H33B H 0.0126 0.3168 0.8101 0.106 Uiso 1 1 calc R
C34 C 0.1661(5) 0.3137(3) 0.6838(3) 0.0816(13) Uani 1 1 d .
H34A H 0.1148 0.3736 0.6496 0.098 Uiso 1 1 calc R
H34B H 0.2816 0.3153 0.6670 0.098 Uiso 1 1 calc R
C35 C 0.1131(4) 0.2119(3) 0.6495(3) 0.0685(11) Uani 1 1 d .
H35A H -0.0027 0.2201 0.6484 0.082 Uiso 1 1 calc R
H35B H 0.1349 0.1555 0.6974 0.082 Uiso 1 1 calc R
C36 C 0.1891(3) 0.1749(3) 0.5498(2) 0.0469(8) Uani 1 1 d .
H36A H 0.1630 0.1020 0.5420 0.056 Uiso 1 1 calc R
H36B H 0.1426 0.2194 0.4997 0.056 Uiso 1 1 calc R
N1 N 0.7426(3) -0.1250(2) 0.73532(19) 0.0443(7) Uani 1 1 d .
N2 N 0.3646(2) 0.1794(2) 0.53543(18) 0.0425(7) Uani 1 1 d .
O1 O 0.2535(2) -0.1304(2) 0.7702(2) 0.0747(9) Uani 1 1 d .
O2 O 0.8563(2) 0.1670(2) 0.48368(18) 0.0755(9) Uani 1 1 d .

loop_
_atom_site_aniso_label
_atom_site_aniso_U_11
_atom_site_aniso_U_22
_atom_site_aniso_U_33
_atom_site_aniso_U_23
_atom_site_aniso_U_13
_atom_site_aniso_U_12
C1 0.0333(15) 0.045(2) 0.0469(19) -0.0020(16) -0.0008(14) -0.0054(14)
C2 0.0325(15) 0.055(2) 0.068(2) 0.0079(19) -0.0046(16) 0.0020(15)
C3 0.0446(18) 0.056(2) 0.065(2) 0.0057(19) -0.0068(17) 0.0027(17)
C4 0.0508(19) 0.052(2) 0.063(2) 0.0084(19) -0.0038(17) -0.0056(17)
C5 0.0402(16) 0.053(2) 0.048(2) -0.0017(17) 0.0017(15) -0.0115(16)
C6 0.0295(14) 0.051(2) 0.0476(19) -0.0051(16) -0.0024(14) -0.0046(14)
C7 0.0304(15) 0.049(2) 0.055(2) 0.0005(17) -0.0032(14) -0.0040(14)
C8 0.0299(14) 0.045(2) 0.0486(19) -0.0026(16) -0.0054(14) -0.0052(14)
C9 0.0271(14) 0.048(2) 0.055(2) -0.0029(17) -0.0044(14) -0.0063(14)
C10 0.0321(14) 0.0442(19) 0.0450(18) -0.0026(15) -0.0080(13) -0.0046(14)
C11 0.0394(16) 0.055(2) 0.0388(17) -0.0025(16) -0.0059(14) -0.0111(15)
C12 0.0413(17) 0.053(2) 0.053(2) 0.0039(18) -0.0049(16) -0.0031(16)
C13 0.0544(19) 0.049(2) 0.049(2) -0.0051(17) -0.0021(16) 0.0003(17)
C14 0.057(2) 0.052(2) 0.055(2) 0.0047(18) 0.0005(17) -0.0157(18)
C15 0.0459(17) 0.061(2) 0.0429(19) 0.0012(17) -0.0041(15) -0.0147(17)
C16 0.0402(16) 0.054(2) 0.0419(18) -0.0008(16) -0.0084(14) -0.0083(15)
C17 0.0339(16) 0.072(3) 0.0448(19) 0.0044(18) -0.0073(14) -0.0159(16)
C18 0.0299(14) 0.050(2) 0.0437(18) -0.0017(16) -0.0054(13) -0.0093(14)
C19 0.0251(13) 0.059(2) 0.0451(18) -0.0036(16) -0.0023(13) -0.0069(14)
C20 0.0263(13) 0.047(2) 0.0464(18) 0.0013(16) -0.0058(13) -0.0026(14)
C21 0.058(2) 0.075(3) 0.114(4) 0.035(3) -0.006(2) 0.007(2)
C22 0.0458(18) 0.069(3) 0.068(2) 0.015(2) -0.0070(17) -0.0197(17)
C23 0.071(2) 0.061(3) 0.065(3) 0.010(2) -0.004(2) 0.005(2)
C24 0.0471(18) 0.075(3) 0.076(3) 0.014(2) -0.0045(18) -0.0216(18)
C25 0.0252(14) 0.055(2) 0.064(2) 0.0071(19) -0.0073(14) -0.0062(14)
C26 0.0459(18) 0.073(3) 0.073(3) 0.001(2) -0.0136(18) -0.0141(18)
C27 0.092(3) 0.080(3) 0.056(2) 0.013(2) -0.011(2) -0.024(2)
C28 0.100(3) 0.101(4) 0.087(3) -0.015(3) -0.012(3) -0.020(3)
C29 0.098(3) 0.084(4) 0.087(3) -0.015(3) -0.006(3) -0.018(3)
C30 0.099(3) 0.085(4) 0.074(3) -0.012(3) -0.005(3) -0.025(3)
C31 0.092(3) 0.098(4) 0.096(4) 0.001(3) 0.004(3) -0.019(3)
C32 0.094(3) 0.106(4) 0.083(3) 0.001(3) 0.004(3) -0.026(3)
C33 0.090(3) 0.084(3) 0.088(3) -0.024(3) 0.015(3) -0.003(3)
C34 0.065(2) 0.064(3) 0.109(4) -0.008(3) 0.014(2) -0.001(2)
C35 0.0430(18) 0.069(3) 0.093(3) -0.009(2) -0.0016(19) -0.0085(18)
C36 0.0273(14) 0.057(2) 0.058(2) -0.0006(18) -0.0085(14) -0.0064(14)
N1 0.0255(11) 0.0511(17) 0.0566(17) 0.0016(14) -0.0059(12) -0.0039(12)
N2 0.0281(12) 0.0502(17) 0.0495(16) 0.0028(14) -0.0055(11) -0.0062(12)
O1 0.0265(11) 0.0830(19) 0.111(2) 0.0366(17) -0.0028(12) -0.0091(11)
O2 0.0288(11) 0.107(2) 0.0884(19) 0.0396(17) -0.0068(12) -0.0129(13)

loop_
_atom_type_symbol
_atom_type_description
_atom_type_scat_dispersion_real
_atom_type_scat_dispersion_imag
_atom_type_scat_source
C C 0.0033 0.0016 'International Tables Vol C Tables 4.2.6.8 and 6.1.1.4'
H H 0.0000 0.0000 'International Tables Vol C Tables 4.2.6.8 and 6.1.1.4'
N N 0.0061 0.0033 'International Tables Vol C Tables 4.2.6.8 and 6.1.1.4'
O O 0.0106 0.0060 'International Tables Vol C Tables 4.2.6.8 and 6.1.1.4'

loop_
_geom_angle_atom_site_label_1
_geom_angle_atom_site_label_2
_geom_angle_atom_site_label_3
_geom_angle
N1 C1 C2 119.5(3)
N1 C1 C6 121.7(3)
C2 C1 C6 118.8(3)
C3 C2 C1 121.1(3)
C3 C2 H2A 119.5
C1 C2 H2A 119.5
C2 C3 C4 119.7(3)
C2 C3 C21 120.1(3)
C4 C3 C21 120.2(3)
C5 C4 C3 122.4(3)
C5 C4 H4A 118.8
C3 C4 H4A 118.8
C4 C5 C6 118.7(3)
C4 C5 C22 118.6(3)
C6 C5 C22 122.7(3)
C1 C6 C5 119.3(3)
C1 C6 C7 119.2(3)
C5 C6 C7 121.6(3)
O1 C7 C6 123.8(3)
O1 C7 C8 119.7(3)
C6 C7 C8 116.5(2)
C9 C8 C20 120.6(3)
C9 C8 C7 118.6(2)
C20 C8 C7 120.7(3)
C8 C9 C10 121.4(3)
C8 C9 H9A 119.3
C10 C9 H9A 119.3
C9 C10 N2 121.8(2)
C9 C10 C18 117.6(3)
N2 C10 C18 120.6(3)
N2 C11 C12 120.3(3)
N2 C11 C16 121.2(3)
C12 C11 C16 118.5(3)
C13 C12 C11 121.7(3)
C13 C12 H12A 119.2
C11 C12 H12A 119.2
C12 C13 C14 119.2(3)
C12 C13 C23 120.8(3)
C14 C13 C23 120.1(3)
C15 C14 C13 122.1(3)
C15 C14 H14A 118.9
C13 C14 H14A 118.9
C14 C15 C16 119.0(3)
C14 C15 C24 118.1(3)
C16 C15 C24 122.9(3)
C15 C16 C11 119.4(3)
C15 C16 C17 121.1(3)
C11 C16 C17 119.5(3)
O2 C17 C16 124.4(3)
O2 C17 C18 119.2(3)
C16 C17 C18 116.4(2)
C19 C18 C10 121.0(3)
C19 C18 C17 118.3(2)
C10 C18 C17 120.7(3)
C18 C19 C20 121.4(3)
C18 C19 H19A 119.3
C20 C19 H19A 119.3
C19 C20 N1 121.9(2)
C19 C20 C8 117.9(3)
N1 C20 C8 120.2(3)
C3 C21 H21A 109.5
C3 C21 H21B 109.5
H21A C21 H21B 109.5
C3 C21 H21C 109.5
H21A C21 H21C 109.5
H21B C21 H21C 109.5
C5 C22 H22A 109.5
C5 C22 H22B 109.5
H22A C22 H22B 109.5
C5 C22 H22C 109.5
H22A C22 H22C 109.5
H22B C22 H22C 109.5
C13 C23 H23A 109.5
C13 C23 H23B 109.5
H23A C23 H23B 109.5
C13 C23 H23C 109.5
H23A C23 H23C 109.5
H23B C23 H23C 109.5
C15 C24 H24A 109.5
C15 C24 H24B 109.5
H24A C24 H24B 109.5
C15 C24 H24C 109.5
H24A C24 H24C 109.5
H24B C24 H24C 109.5
N1 C25 C26 112.4(3)
N1 C25 H25A 109.1
C26 C25 H25A 109.1
N1 C25 H25B 109.1
C26 C25 H25B 109.1
H25A C25 H25B 107.9
C25 C26 C27 115.3(3)
C25 C26 H26A 108.5
C27 C26 H26A 108.5
C25 C26 H26B 108.5
C27 C26 H26B 108.5
H26A C26 H26B 107.5
C26 C27 C28 113.0(4)
C26 C27 H27A 109.0
C28 C27 H27A 109.0
C26 C27 H27B 109.0
C28 C27 H27B 109.0
H27A C27 H27B 107.8
C27 C28 C29 115.0(4)
C27 C28 H28A 108.5
C29 C28 H28A 108.5
C27 C28 H28B 108.5
C29 C28 H28B 108.5
H28A C28 H28B 107.5
C30 C29 C28 116.3(4)
C30 C29 H29A 108.2
C28 C29 H29A 108.2
C30 C29 H29B 108.2
C28 C29 H29B 108.2
H29A C29 H29B 107.4
C29 C30 C31 115.0(4)
C29 C30 H30A 108.5
C31 C30 H30A 108.5
C29 C30 H30B 108.5
C31 C30 H30B 108.5
H30A C30 H30B 107.5
C32 C31 C30 114.6(4)
C32 C31 H31A 108.6
C30 C31 H31A 108.6
C32 C31 H31B 108.6
C30 C31 H31B 108.6
H31A C31 H31B 107.6
C31 C32 C33 116.0(4)
C31 C32 H32A 108.3
C33 C32 H32A 108.3
C31 C32 H32B 108.3
C33 C32 H32B 108.3
H32A C32 H32B 107.4
C32 C33 C34 116.2(4)
C32 C33 H33A 108.2
C34 C33 H33A 108.2
C32 C33 H33B 108.2
C34 C33 H33B 108.2
H33A C33 H33B 107.4
C35 C34 C33 113.2(4)
C35 C34 H34A 108.9
C33 C34 H34A 108.9
C35 C34 H34B 108.9
C33 C34 H34B 108.9
H34A C34 H34B 107.8
C34 C35 C36 117.0(3)
C34 C35 H35A 108.1
C36 C35 H35A 108.1
C34 C35 H35B 108.1
C36 C35 H35B 108.1
H35A C35 H35B 107.3
N2 C36 C35 113.4(3)
N2 C36 H36A 108.9
C35 C36 H36A 108.9
N2 C36 H36B 108.9
C35 C36 H36B 108.9
H36A C36 H36B 107.7
C1 N1 C20 120.5(2)
C1 N1 C25 121.0(2)
C20 N1 C25 117.4(3)
C11 N2 C10 120.5(2)
C11 N2 C36 121.2(2)
C10 N2 C36 118.1(2)

loop_
_geom_bond_atom_site_label_1
_geom_bond_atom_site_label_2
_geom_bond_distance
C1 N1 1.393(4)
C1 C2 1.412(4)
C1 C6 1.418(4)
C2 C3 1.360(4)
C2 H2A 0.9300
C3 C4 1.385(4)
C3 C21 1.514(4)
C4 C5 1.371(4)
C4 H4A 0.9300
C5 C6 1.424(4)
C5 C22 1.507(4)
C6 C7 1.457(4)
C7 O1 1.226(3)
C7 C8 1.475(4)
C8 C9 1.385(4)
C8 C20 1.404(4)
C9 C10 1.391(4)
C9 H9A 0.9300
C10 N2 1.400(4)
C10 C18 1.400(4)
C11 N2 1.400(4)
C11 C12 1.404(4)
C11 C16 1.426(4)
C12 C13 1.367(4)
C12 H12A 0.9300
C13 C14 1.393(4)
C13 C23 1.513(4)
C14 C15 1.377(4)
C14 H14A 0.9300
C15 C16 1.414(4)
C15 C24 1.509(4)
C16 C17 1.458(4)
C17 O2 1.233(3)
C17 C18 1.477(4)
C18 C19 1.383(4)
C19 C20 1.384(4)
C19 H19A 0.9300
C20 N1 1.396(4)
C21 H21A 0.9600
C21 H21B 0.9600
C21 H21C 0.9600
C22 H22A 0.9600
C22 H22B 0.9600
C22 H22C 0.9600
C23 H23A 0.9600
C23 H23B 0.9600
C23 H23C 0.9600
C24 H24A 0.9600
C24 H24B 0.9600
C24 H24C 0.9600
C25 N1 1.480(3)
C25 C26 1.490(5)
C25 H25A 0.9700
C25 H25B 0.9700
C26 C27 1.499(5)
C26 H26A 0.9700
C26 H26B 0.9700
C27 C28 1.517(6)
C27 H27A 0.9700
C27 H27B 0.9700
C28 C29 1.535(6)
C28 H28A 0.9700
C28 H28B 0.9700
C29 C30 1.499(5)
C29 H29A 0.9700
C29 H29B 0.9700
C30 C31 1.525(6)
C30 H30A 0.9700
C30 H30B 0.9700
C31 C32 1.506(6)
C31 H31A 0.9700
C31 H31B 0.9700
C32 C33 1.519(6)
C32 H32A 0.9700
C32 H32B 0.9700
C33 C34 1.520(6)
C33 H33A 0.9700
C33 H33B 0.9700
C34 C35 1.497(5)
C34 H34A 0.9700
C34 H34B 0.9700
C35 C36 1.522(5)
C35 H35A 0.9700
C35 H35B 0.9700
C36 N2 1.467(3)
C36 H36A 0.9700
C36 H36B 0.9700
